data_7206041
loop_
_publ_author_name
'Zhu, Lingyan'
'Agarwal, Arun'
'Lai, Jinfeng'
'Al-Kaysi, Rabih O.'
'Tham, Fook S.'
'Ghaddar, Tarek'
'Mueller, Leonard'
'Bardeen, Christopher J.'

_publ_section_title
;
 Solid-state photochemical and photomechanical properties of molecular
 crystal nanorods composed of anthracene ester derivatives
;
_journal_issue 17
_journal_name_full 'Journal of Materials Chemistry'
_journal_page_first 6258
_journal_paper_doi 10.1039/c1jm10228a
_journal_volume 21
_journal_year 2011
_chemical_formula_sum 'C19 H18 O2'
_chemical_formula_weight 278.33
_chemical_name_systematic
;
?
;
_space_group_IT_number 14
_symmetry_cell_setting monoclinic
_symmetry_space_group_name_Hall '-P 2yn'
_symmetry_space_group_name_H-M 'P 1 21/n 1'
_atom_sites_solution_hydrogens geom
_atom_sites_solution_primary direct
_atom_sites_solution_secondary difmap
_audit_creation_method SHELXL-97
_cell_angle_alpha 90.00
_cell_angle_beta 100.715(2)
_cell_angle_gamma 90.00
_cell_formula_units_Z 4
_cell_length_a 9.1177(15)
_cell_length_b 17.457(3)
_cell_length_c 9.9165(16)
_cell_measurement_reflns_used 3887
_cell_measurement_temperature 296(2)
_cell_measurement_theta_max 26.32
_cell_measurement_theta_min 2.39
_cell_volume 1550.9(4)
_computing_cell_refinement 'Bruker SAINT'
_computing_data_collection 'Bruker APEX2'
_computing_data_reduction 'Bruker SAINT'
_computing_molecular_graphics 'Bruker SHELXTL'
_computing_publication_material 'Bruker SHELXTL'
_computing_structure_refinement 'SHELXL-97 (Sheldrick, 2008)'
_computing_structure_solution 'SHELXS-97 (Sheldrick, 2008)'
_diffrn_ambient_temperature 296(2)
_diffrn_measured_fraction_theta_full 1.000
_diffrn_measured_fraction_theta_max 1.000
_diffrn_measurement_device_type 'Bruker APEX-II CCD'
_diffrn_measurement_method '\f and \w scans'
_diffrn_radiation_monochromator graphite
_diffrn_radiation_source 'Normal-focus sealed tube'
_diffrn_radiation_type MoK\a
_diffrn_radiation_wavelength 0.71073
_diffrn_reflns_av_R_equivalents 0.0581
_diffrn_reflns_av_sigmaI/netI 0.0379
_diffrn_reflns_limit_h_max 10
_diffrn_reflns_limit_h_min -10
_diffrn_reflns_limit_k_max 20
_diffrn_reflns_limit_k_min -20
_diffrn_reflns_limit_l_max 11
_diffrn_reflns_limit_l_min -11
_diffrn_reflns_number 15780
_diffrn_reflns_theta_full 25.03
_diffrn_reflns_theta_max 25.03
_diffrn_reflns_theta_min 2.33
_exptl_absorpt_coefficient_mu 0.076
_exptl_absorpt_correction_T_max 0.9864
_exptl_absorpt_correction_T_min 0.9651
_exptl_absorpt_correction_type multi-scan
_exptl_absorpt_process_details 'Bruker SADABS'
_exptl_crystal_colour 'light yellow'
_exptl_crystal_density_diffrn 1.192
_exptl_crystal_density_meas ?
_exptl_crystal_density_method 'not measured'
_exptl_crystal_description 'prism frag'
_exptl_crystal_F_000 592
_exptl_crystal_size_max 0.47
_exptl_crystal_size_mid 0.39
_exptl_crystal_size_min 0.18
_refine_diff_density_max 0.177
_refine_diff_density_min -0.192
_refine_diff_density_rms 0.033
_refine_ls_extinction_method none
_refine_ls_goodness_of_fit_ref 1.024
_refine_ls_hydrogen_treatment constr
_refine_ls_matrix_type full
_refine_ls_number_parameters 386
_refine_ls_number_reflns 2741
_refine_ls_number_restraints 769
_refine_ls_restrained_S_all 0.957
_refine_ls_R_factor_all 0.0964
_refine_ls_R_factor_gt 0.0563
_refine_ls_shift/su_max 0.000
_refine_ls_shift/su_mean 0.000
_refine_ls_structure_factor_coef Fsqd
_refine_ls_weighting_details 'calc w=1/[\s^2^(Fo^2^)+(0.0827P)^2^+0.5170P] where P=(Fo^2^+2Fc^2^)/3'
_refine_ls_weighting_scheme calc
_refine_ls_wR_factor_gt 0.1515
_refine_ls_wR_factor_ref 0.1920
_reflns_number_gt 1635
_reflns_number_total 2741
_reflns_threshold_expression >2sigma(I)
_cod_data_source_file c1jm10228a.txt
_cod_data_source_block cb14_new_dimer_0m
_cod_depositor_comments
;
The following automatic conversions were performed:
'_symmetry_cell_setting' value 'Monoclinic' changed to 'monoclinic'
according to '/home/saulius/struct/CIF-dictionaries/cif_core.dic'
dictionary named 'cif_core.dic' version 2.4.1 from 2010-06-29.

Automatic conversion script
Id: cif_fix_enum 1555 2011-01-17 13:19:09Z saulius 

The following automatic conversions were performed:

'_exptl_crystal_density_meas' value 'not measured' was changed to '?'
- the value is perceived as not measured.

Automatic conversion script
Id: cif_fix_values 3008 2015-01-20 13:52:24Z robertas 
;
_cod_original_sg_symbol_H-M P2(1)/n
_cod_database_code 7206041

loop_
_symmetry_equiv_pos_as_xyz
'x, y, z'
'-x+1/2, y+1/2, -z+1/2'
'-x, -y, -z'
'x-1/2, -y-1/2, z-1/2'

loop_
_atom_site_label
_atom_site_type_symbol
_atom_site_fract_x
_atom_site_fract_y
_atom_site_fract_z
_atom_site_U_iso_or_equiv
_atom_site_adp_type
_atom_site_occupancy
_atom_site_symmetry_multiplicity
_atom_site_calc_flag
_atom_site_refinement_flags
_atom_site_disorder_assembly
_atom_site_disorder_group
C1 C -0.0935(6) 0.1442(2) 0.3388(5) 0.0780(11) Uani 0.808(3) 1 d PU A 1
H1A H -0.1384 0.1869 0.3701 0.094 Uiso 0.808(3) 1 calc PR A 1
C2 C -0.1494(7) 0.1164(3) 0.2135(5) 0.0926(12) Uani 0.808(3) 1 d PU A 1
H2A H -0.2308 0.1401 0.1591 0.111 Uiso 0.808(3) 1 calc PR A 1
C3 C -0.0842(7) 0.0508(3) 0.1640(5) 0.0955(13) Uani 0.808(3) 1 d PU A 1
H3A H -0.1238 0.0311 0.0778 0.115 Uiso 0.808(3) 1 calc PR A 1
C4 C 0.0343(7) 0.0173(3) 0.2414(5) 0.0836(13) Uani 0.808(3) 1 d PU A 1
H4A H 0.0754 -0.0256 0.2071 0.100 Uiso 0.808(3) 1 calc PR A 1
C4A C 0.0998(5) 0.0446(2) 0.3735(4) 0.0664(10) Uani 0.808(3) 1 d PU A 1
C5 C 0.4098(5) 0.0013(2) 0.6649(5) 0.0824(11) Uani 0.808(3) 1 d PU A 1
H5A H 0.4527 -0.0411 0.6308 0.099 Uiso 0.808(3) 1 calc PR A 1
C6 C 0.4682(5) 0.0275(3) 0.7908(5) 0.0948(12) Uani 0.808(3) 1 d PU A 1
H6A H 0.5507 0.0034 0.8427 0.114 Uiso 0.808(3) 1 calc PR A 1
C7 C 0.4036(5) 0.0922(2) 0.8448(5) 0.0924(12) Uani 0.808(3) 1 d PU A 1
H7A H 0.4446 0.1102 0.9320 0.111 Uiso 0.808(3) 1 calc PR A 1
C8 C 0.2838(5) 0.1277(2) 0.7711(5) 0.0782(10) Uani 0.808(3) 1 d PU A 1
H8A H 0.2431 0.1696 0.8088 0.094 Uiso 0.808(3) 1 calc PR A 1
C8A C 0.2177(4) 0.10255(18) 0.6365(4) 0.0615(8) Uani 0.808(3) 1 d PU A 1
C9 C 0.0920(3) 0.13707(13) 0.5557(3) 0.0574(7) Uani 0.808(3) 1 d PU A 1
C9A C 0.0324(4) 0.1106(2) 0.4255(4) 0.0631(9) Uani 0.808(3) 1 d PU A 1
C10 C 0.2204(4) 0.01030(16) 0.4523(4) 0.0674(9) Uani 0.808(3) 1 d PU A 1
H10A H 0.2619 -0.0324 0.4178 0.081 Uiso 0.808(3) 1 calc PR A 1
C10A C 0.2836(4) 0.03690(17) 0.5823(4) 0.0649(8) Uani 0.808(3) 1 d PU A 1
C11 C 0.0239(4) 0.20581(18) 0.6121(4) 0.0680(11) Uani 0.808(3) 1 d PDU A 1
O1 O 0.0624(5) 0.26925(15) 0.6015(5) 0.158(2) Uani 0.808(3) 1 d PDU A 1
O2 O -0.0838(9) 0.1863(3) 0.6759(7) 0.0903(16) Uani 0.808(3) 1 d PDU A 1
C12 C -0.1739(6) 0.2420(3) 0.7405(6) 0.0798(16) Uani 0.808(3) 1 d PDU A 1
C13 C -0.2388(6) 0.3043(3) 0.6416(5) 0.1331(18) Uani 0.808(3) 1 d PDU A 1
H13A H -0.2845 0.2818 0.5558 0.200 Uiso 0.808(3) 1 calc PR A 1
H13B H -0.1607 0.3385 0.6270 0.200 Uiso 0.808(3) 1 calc PR A 1
H13C H -0.3124 0.3324 0.6792 0.200 Uiso 0.808(3) 1 calc PR A 1
C14 C -0.2997(6) 0.1957(3) 0.7767(7) 0.190(3) Uani 0.808(3) 1 d PDU A 1
H14A H -0.3726 0.2294 0.8031 0.285 Uiso 0.808(3) 1 calc PR A 1
H14B H -0.2618 0.1620 0.8516 0.285 Uiso 0.808(3) 1 calc PR A 1
H14C H -0.3453 0.1660 0.6986 0.285 Uiso 0.808(3) 1 calc PR A 1
C15 C -0.0747(6) 0.2744(4) 0.8614(6) 0.156(3) Uani 0.808(3) 1 d PDU A 1
H15A H -0.0394 0.2341 0.9251 0.235 Uiso 0.808(3) 1 calc PR A 1
H15B H -0.1287 0.3113 0.9048 0.235 Uiso 0.808(3) 1 calc PR A 1
H15C H 0.0088 0.2989 0.8330 0.235 Uiso 0.808(3) 1 calc PR A 1
C1D C -0.126(2) 0.1425(11) 0.300(2) 0.107(7) Uani 0.192(3) 1 d PDU A 2
H1D H -0.1707 0.1834 0.3365 0.128 Uiso 0.192(3) 1 calc PR A 2
C2D C -0.160(3) 0.1281(13) 0.1600(19) 0.117(7) Uani 0.192(3) 1 d PDU A 2
H2D H -0.2273 0.1591 0.1027 0.140 Uiso 0.192(3) 1 calc PR A 2
C3D C -0.092(3) 0.0667(13) 0.1062(17) 0.123(7) Uani 0.192(3) 1 d PDU A 2
H3D H -0.1146 0.0566 0.0126 0.148 Uiso 0.192(3) 1 calc PR A 2
C4D C 0.008(3) 0.0205(11) 0.1921(19) 0.098(6) Uani 0.192(3) 1 d PDU A 2
H4D H 0.0528 -0.0204 0.1553 0.118 Uiso 0.192(3) 1 calc PR A 2
C4E C 0.043(2) 0.0346(9) 0.3323(17) 0.081(4) Uani 0.192(3) 1 d PDU A 2
C5D C 0.3618(17) -0.0020(9) 0.5935(18) 0.110(5) Uani 0.192(3) 1 d PDU A 2
H5D H 0.4048 -0.0430 0.5552 0.132 Uiso 0.192(3) 1 calc PR A 2
C6D C 0.4451(16) 0.0360(11) 0.7049(19) 0.116(6) Uani 0.192(3) 1 d PDU A 2
H6D H 0.5423 0.0205 0.7401 0.140 Uiso 0.192(3) 1 calc PR A 2
C7D C 0.3825(19) 0.0982(10) 0.7646(17) 0.119(6) Uani 0.192(3) 1 d PDU A 2
H7D H 0.4368 0.1242 0.8393 0.142 Uiso 0.192(3) 1 calc PR A 2
C8D C 0.2370(19) 0.1195(9) 0.7087(17) 0.101(6) Uani 0.192(3) 1 d PDU A 2
H8D H 0.1944 0.1606 0.7470 0.121 Uiso 0.192(3) 1 calc PR A 2
C8E C 0.1535(14) 0.0816(9) 0.5977(15) 0.094(4) Uani 0.192(3) 1 d PDU A 2
C9D C -0.0133(13) 0.0964(6) 0.5405(12) 0.101(4) Uani 0.192(3) 1 d PDU . 2
C9E C -0.025(2) 0.0962(10) 0.3850(12) 0.085(4) Uani 0.192(3) 1 d PDU A 2
C10D C 0.1220(15) -0.0279(6) 0.4228(13) 0.102(4) Uani 0.192(3) 1 d PDU . 2
H10B H 0.1920 -0.0518 0.3715 0.122 Uiso 0.192(3) 1 calc PR A 2
C10E C 0.2158(16) 0.0191(8) 0.5371(15) 0.092(4) Uani 0.192(3) 1 d PDU A 2
C11D C -0.038(3) 0.1820(6) 0.5815(16) 0.094(5) Uani 0.192(3) 1 d PDU A 2
O1D O -0.0193(17) 0.2465(7) 0.5356(12) 0.109(5) Uani 0.192(3) 1 d PDU A 2
O2D O -0.095(4) 0.1731(13) 0.695(2) 0.074(4) Uani 0.192(3) 1 d PDU A 2
C12D C -0.1544(19) 0.2392(9) 0.7639(14) 0.056(4) Uani 0.192(3) 1 d PDU A 2
C13D C -0.2951(14) 0.2527(7) 0.6594(12) 0.065(3) Uani 0.192(3) 1 d PDU A 2
H13D H -0.3388 0.2043 0.6282 0.097 Uiso 0.192(3) 1 calc PR A 2
H13E H -0.2713 0.2806 0.5828 0.097 Uiso 0.192(3) 1 calc PR A 2
H13F H -0.3646 0.2816 0.7006 0.097 Uiso 0.192(3) 1 calc PR A 2
C14D C -0.0644(17) 0.3111(6) 0.8018(14) 0.065(3) Uani 0.192(3) 1 d PDU A 2
H14D H -0.0591 0.3397 0.7202 0.098 Uiso 0.192(3) 1 calc PR A 2
H14E H 0.0346 0.2976 0.8472 0.098 Uiso 0.192(3) 1 calc PR A 2
H14F H -0.1113 0.3417 0.8622 0.098 Uiso 0.192(3) 1 calc PR A 2
C15D C -0.1833(10) 0.1949(5) 0.8867(9) 0.044(2) Uani 0.192(3) 1 d PDU A 2
H15D H -0.2252 0.1459 0.8575 0.067 Uiso 0.192(3) 1 calc PR A 2
H15E H -0.2520 0.2228 0.9307 0.067 Uiso 0.192(3) 1 calc PR A 2
H15F H -0.0911 0.1878 0.9502 0.067 Uiso 0.192(3) 1 calc PR A 2

loop_
_atom_site_aniso_label
_atom_site_aniso_U_11
_atom_site_aniso_U_22
_atom_site_aniso_U_33
_atom_site_aniso_U_23
_atom_site_aniso_U_13
_atom_site_aniso_U_12
C1 0.085(3) 0.060(2) 0.097(3) 0.0067(19) 0.037(2) -0.0030(18)
C2 0.095(3) 0.092(3) 0.091(3) 0.015(3) 0.019(2) -0.006(2)
C3 0.122(3) 0.083(3) 0.084(3) -0.001(2) 0.025(3) -0.018(3)
C4 0.112(3) 0.060(2) 0.086(3) -0.008(2) 0.038(2) -0.0120(19)
C4A 0.079(2) 0.0464(16) 0.083(2) -0.0054(16) 0.0392(17) -0.0129(16)
C5 0.077(2) 0.061(2) 0.116(3) -0.003(2) 0.035(2) 0.0040(18)
C6 0.077(2) 0.086(2) 0.120(3) 0.009(2) 0.016(2) 0.0009(18)
C7 0.088(2) 0.092(2) 0.098(3) -0.012(2) 0.018(2) -0.0116(19)
C8 0.078(2) 0.067(2) 0.094(3) -0.0135(19) 0.026(2) -0.0086(17)
C8A 0.0645(19) 0.0458(16) 0.083(2) -0.0087(16) 0.0354(17) -0.0121(14)
C9 0.0625(16) 0.0376(12) 0.0818(18) -0.0022(12) 0.0383(14) -0.0081(11)
C9A 0.067(2) 0.0462(16) 0.084(2) 0.0003(15) 0.0350(16) -0.0079(14)
C10 0.081(2) 0.0420(14) 0.090(2) -0.0082(15) 0.0451(17) -0.0006(13)
C10A 0.062(2) 0.0477(16) 0.094(2) -0.0013(15) 0.0371(16) -0.0032(14)
C11 0.071(2) 0.0412(15) 0.101(3) -0.0143(17) 0.0388(19) -0.0069(13)
O1 0.168(4) 0.0542(15) 0.295(6) -0.030(2) 0.159(4) -0.0205(17)
O2 0.120(2) 0.048(2) 0.124(4) -0.0087(19) 0.077(3) -0.0036(18)
C12 0.093(4) 0.062(3) 0.096(3) -0.018(2) 0.048(3) 0.002(2)
C13 0.146(4) 0.130(4) 0.127(3) -0.004(3) 0.035(3) 0.065(3)
C14 0.192(5) 0.118(4) 0.317(9) -0.045(4) 0.193(6) -0.029(4)
C15 0.143(4) 0.189(7) 0.128(4) -0.071(4) 0.001(4) 0.054(4)
C1D 0.122(15) 0.103(13) 0.104(10) 0.007(10) 0.042(12) 0.017(10)
C2D 0.137(14) 0.104(12) 0.108(11) -0.003(11) 0.018(11) 0.004(10)
C3D 0.160(14) 0.097(13) 0.114(12) -0.008(10) 0.030(11) -0.001(10)
C4D 0.134(16) 0.077(11) 0.095(9) -0.014(8) 0.052(11) -0.011(9)
C4E 0.113(11) 0.064(8) 0.087(8) -0.005(7) 0.071(7) -0.008(8)
C5D 0.101(9) 0.097(11) 0.144(14) -0.010(10) 0.057(8) -0.001(9)
C6D 0.092(10) 0.098(13) 0.166(15) -0.007(12) 0.039(9) 0.010(9)
C7D 0.112(9) 0.114(11) 0.138(13) -0.021(11) 0.041(9) -0.005(9)
C8D 0.113(10) 0.077(11) 0.124(16) -0.016(10) 0.052(9) 0.009(9)
C8E 0.114(8) 0.090(9) 0.091(8) -0.001(7) 0.056(6) 0.000(7)
C9D 0.127(8) 0.098(7) 0.091(7) -0.011(7) 0.053(7) 0.023(8)
C9E 0.117(12) 0.065(8) 0.088(7) 0.010(6) 0.060(7) -0.001(8)
C10D 0.118(10) 0.088(8) 0.112(9) -0.008(6) 0.054(7) 0.016(7)
C10E 0.100(9) 0.075(9) 0.116(10) -0.006(7) 0.059(7) 0.000(7)
C11D 0.151(13) 0.084(7) 0.059(8) 0.010(6) 0.049(9) 0.021(8)
O1D 0.160(13) 0.107(8) 0.080(7) 0.054(7) 0.078(8) 0.046(9)
O2D 0.127(12) 0.036(6) 0.072(7) 0.007(5) 0.050(6) 0.028(7)
C12D 0.061(9) 0.050(8) 0.059(8) -0.006(6) 0.018(6) 0.008(6)
C13D 0.069(7) 0.050(7) 0.074(7) 0.011(6) 0.008(6) 0.012(5)
C14D 0.089(8) 0.039(5) 0.070(9) -0.003(5) 0.022(7) 0.004(5)
C15D 0.033(5) 0.059(5) 0.043(5) -0.013(4) 0.010(4) -0.013(4)

loop_
_atom_type_symbol
_atom_type_description
_atom_type_scat_dispersion_real
_atom_type_scat_dispersion_imag
_atom_type_scat_source
C C 0.0033 0.0016 'International Tables Vol C Tables 4.2.6.8 and 6.1.1.4'
H H 0.0000 0.0000 'International Tables Vol C Tables 4.2.6.8 and 6.1.1.4'
O O 0.0106 0.0060 'International Tables Vol C Tables 4.2.6.8 and 6.1.1.4'

loop_
_geom_angle_atom_site_label_1
_geom_angle_atom_site_label_2
_geom_angle_atom_site_label_3
_geom_angle
_geom_angle_site_symmetry_1
_geom_angle_site_symmetry_3
_geom_angle_publ_flag
C2 C1 C9A 122.2(4) . . ?
C2 C1 H1A 118.9 . . ?
C9A C1 H1A 118.9 . . ?
C1 C2 C3 120.0(4) . . ?
C1 C2 H2A 120.0 . . ?
C3 C2 H2A 120.0 . . ?
C4 C3 C2 120.0(4) . . ?
C4 C3 H3A 120.0 . . ?
C2 C3 H3A 120.0 . . ?
C3 C4 C4A 122.7(4) . . ?
C3 C4 H4A 118.7 . . ?
C4A C4 H4A 118.7 . . ?
C10 C4A C4 122.6(4) . . ?
C10 C4A C9A 119.8(3) . . ?
C4 C4A C9A 117.6(4) . . ?
C6 C5 C10A 121.6(3) . . ?
C6 C5 H5A 119.2 . . ?
C10A C5 H5A 119.2 . . ?
C5 C6 C7 120.0(4) . . ?
C5 C6 H6A 120.0 . . ?
C7 C6 H6A 120.0 . . ?
C8 C7 C6 120.7(4) . . ?
C8 C7 H7A 119.6 . . ?
C6 C7 H7A 119.6 . . ?
C7 C8 C8A 121.7(4) . . ?
C7 C8 H8A 119.2 . . ?
C8A C8 H8A 119.2 . . ?
C9 C8A C8 123.9(3) . . ?
C9 C8A C10A 118.7(3) . . ?
C8 C8A C10A 117.4(3) . . ?
C9A C9 C8A 121.7(3) . . ?
C9A C9 C11 119.7(3) . . ?
C8A C9 C11 118.6(3) . . ?
C9 C9A C1 123.9(3) . . ?
C9 C9A C4A 118.7(3) . . ?
C1 C9A C4A 117.4(3) . . ?
C4A C10 C10A 122.4(3) . . ?
C4A C10 H10A 118.8 . . ?
C10A C10 H10A 118.8 . . ?
C10 C10A C5 122.6(3) . . ?
C10 C10A C8A 118.7(3) . . ?
C5 C10A C8A 118.7(3) . . ?
O1 C11 O2 123.6(4) . . ?
O1 C11 C9 124.6(3) . . ?
O2 C11 C9 111.7(3) . . ?
C11 O2 C12 124.1(5) . . ?
C15 C12 O2 107.2(5) . . ?
C15 C12 C14 113.2(4) . . ?
O2 C12 C14 105.0(4) . . ?
C15 C12 C13 111.0(4) . . ?
O2 C12 C13 111.8(5) . . ?
C14 C12 C13 108.6(4) . . ?
C9E C1D C2D 120.2(9) . . ?
C9E C1D H1D 119.9 . . ?
C2D C1D H1D 119.9 . . ?
C1D C2D C3D 119.4(9) . . ?
C1D C2D H2D 120.3 . . ?
C3D C2D H2D 120.3 . . ?
C4D C3D C2D 120.1(9) . . ?
C4D C3D H3D 119.9 . . ?
C2D C3D H3D 119.9 . . ?
C3D C4D C4E 120.8(9) . . ?
C3D C4D H4D 119.6 . . ?
C4E C4D H4D 119.6 . . ?
C4D C4E C9E 118.7(8) . . ?
C4D C4E C10D 117.5(14) . . ?
C9E C4E C10D 122.2(14) . . ?
C6D C5D C10E 122.3(9) . . ?
C6D C5D H5D 118.9 . . ?
C10E C5D H5D 118.9 . . ?
C5D C6D C7D 119.9(9) . . ?
C5D C6D H6D 120.1 . . ?
C7D C6D H6D 120.1 . . ?
C8D C7D C6D 118.1(9) . . ?
C8D C7D H7D 120.9 . . ?
C6D C7D H7D 120.9 . . ?
C8E C8D C7D 122.1(9) . . ?
C8E C8D H8D 118.9 . . ?
C7D C8D H8D 118.9 . . ?
C8D C8E C10E 120.1(8) . . ?
C8D C8E C9D 124.8(11) . . ?
C10E C8E C9D 114.8(11) . . ?
C9E C9D C8E 104.6(11) . . ?
C9E C9D C11D 106.0(11) . . ?
C8E C9D C11D 104.0(13) . . ?
C9E C9D C10D 106.9(11) . 3_556 ?
C8E C9D C10D 113.1(11) . 3_556 ?
C11D C9D C10D 120.9(10) . 3_556 ?
C1D C9E C4E 120.8(8) . . ?
C1D C9E C9D 122.0(13) . . ?
C4E C9E C9D 115.4(13) . . ?
C4E C10D C10E 101.2(12) . . ?
C4E C10D C9D 114.6(11) . 3_556 ?
C10E C10D C9D 120.4(11) . 3_556 ?
C4E C10D H10B 106.6 . . ?
C10E C10D H10B 106.6 . . ?
C9D C10D H10B 106.6 3_556 . ?
C5D C10E C8E 117.5(8) . . ?
C5D C10E C10D 121.2(12) . . ?
C8E C10E C10D 121.1(12) . . ?
O1D C11D O2D 121.2(14) . . ?
O1D C11D C9D 137.1(13) . . ?
O2D C11D C9D 101.7(12) . . ?
C11D O2D C12D 121.9(17) . . ?
O2D C12D C15D 96.1(10) . . ?
O2D C12D C14D 122.1(18) . . ?
C15D C12D C14D 113.2(10) . . ?
O2D C12D C13D 97.9(16) . . ?
C15D C12D C13D 112.4(10) . . ?
C14D C12D C13D 113.3(11) . . ?
C12D C13D H13D 109.5 . . ?
C12D C13D H13E 109.5 . . ?
H13D C13D H13E 109.5 . . ?
C12D C13D H13F 109.5 . . ?
H13D C13D H13F 109.5 . . ?
H13E C13D H13F 109.5 . . ?
C12D C14D H14D 109.5 . . ?
C12D C14D H14E 109.5 . . ?
H14D C14D H14E 109.5 . . ?
C12D C14D H14F 109.5 . . ?
H14D C14D H14F 109.5 . . ?
H14E C14D H14F 109.5 . . ?
C12D C15D H15D 109.5 . . ?
C12D C15D H15E 109.5 . . ?
H15D C15D H15E 109.5 . . ?
C12D C15D H15F 109.5 . . ?
H15D C15D H15F 109.5 . . ?
H15E C15D H15F 109.5 . . ?

loop_
_geom_bond_atom_site_label_1
_geom_bond_atom_site_label_2
_geom_bond_distance
_geom_bond_site_symmetry_2
_geom_bond_publ_flag
C1 C2 1.344(6) . ?
C1 C9A 1.426(5) . ?
C1 H1A 0.9300 . ?
C2 C3 1.419(7) . ?
C2 H2A 0.9300 . ?
C3 C4 1.338(6) . ?
C3 H3A 0.9300 . ?
C4 C4A 1.417(6) . ?
C4 H4A 0.9300 . ?
C4A C10 1.363(5) . ?
C4A C9A 1.446(4) . ?
C5 C6 1.344(6) . ?
C5 C10A 1.425(5) . ?
C5 H5A 0.9300 . ?
C6 C7 1.424(5) . ?
C6 H6A 0.9300 . ?
C7 C8 1.347(5) . ?
C7 H7A 0.9300 . ?
C8 C8A 1.428(5) . ?
C8 H8A 0.9300 . ?
C8A C9 1.406(4) . ?
C8A C10A 1.443(4) . ?
C9 C9A 1.384(4) . ?
C9 C11 1.506(4) . ?
C10 C10A 1.391(5) . ?
C10 H10A 0.9300 . ?
C11 O1 1.172(4) . ?
C11 O2 1.308(5) . ?
O2 C12 1.492(4) . ?
C12 C15 1.473(6) . ?
C12 C14 1.500(5) . ?
C12 C13 1.510(5) . ?
C13 H13A 0.9600 . ?
C13 H13B 0.9600 . ?
C13 H13C 0.9600 . ?
C14 H14A 0.9600 . ?
C14 H14B 0.9600 . ?
C14 H14C 0.9600 . ?
C15 H15A 0.9600 . ?
C15 H15B 0.9600 . ?
C15 H15C 0.9600 . ?
C1D C9E 1.386(9) . ?
C1D C2D 1.386(9) . ?
C1D H1D 0.9300 . ?
C2D C3D 1.390(9) . ?
C2D H2D 0.9300 . ?
C3D C4D 1.387(9) . ?
C3D H3D 0.9300 . ?
C4D C4E 1.389(9) . ?
C4D H4D 0.9300 . ?
C4E C9E 1.390(9) . ?
C4E C10D 1.510(9) . ?
C5D C6D 1.388(9) . ?
C5D C10E 1.394(9) . ?
C5D H5D 0.9300 . ?
C6D C7D 1.406(9) . ?
C6D H6D 0.9300 . ?
C7D C8D 1.390(9) . ?
C7D H7D 0.9300 . ?
C8D C8E 1.385(9) . ?
C8D H8D 0.9300 . ?
C8E C10E 1.415(9) . ?
C8E C9D 1.542(9) . ?
C9D C9E 1.525(9) . ?
C9D C11D 1.576(9) . ?
C9D C10D 1.637(7) 3_556 ?
C10D C10E 1.526(9) . ?
C10D C9D 1.637(7) 3_556 ?
C10D H10B 0.9800 . ?
C11D O1D 1.237(9) . ?
C11D O2D 1.336(9) . ?
O2D C12D 1.492(10) . ?
C12D C15D 1.506(10) . ?
C12D C14D 1.508(9) . ?
C12D C13D 1.510(9) . ?
C13D H13D 0.9600 . ?
C13D H13E 0.9600 . ?
C13D H13F 0.9600 . ?
C14D H14D 0.9600 . ?
C14D H14E 0.9600 . ?
C14D H14F 0.9600 . ?
C15D H15D 0.9600 . ?
C15D H15E 0.9600 . ?
C15D H15F 0.9600 . ?

loop_
_geom_torsion_atom_site_label_1
_geom_torsion_atom_site_label_2
_geom_torsion_atom_site_label_3
_geom_torsion_atom_site_label_4
_geom_torsion
_geom_torsion_site_symmetry_1
_geom_torsion_site_symmetry_2
_geom_torsion_site_symmetry_3
_geom_torsion_site_symmetry_4
_geom_torsion_publ_flag
C9A C1 C2 C3 0.8(7) . . . . ?
C1 C2 C3 C4 -1.0(7) . . . . ?
C2 C3 C4 C4A 0.0(7) . . . . ?
C3 C4 C4A C10 179.9(5) . . . . ?
C3 C4 C4A C9A 1.0(6) . . . . ?
C10A C5 C6 C7 0.2(6) . . . . ?
C5 C6 C7 C8 0.2(6) . . . . ?
C6 C7 C8 C8A -0.5(6) . . . . ?
C7 C8 C8A C9 179.4(3) . . . . ?
C7 C8 C8A C10A 0.5(6) . . . . ?
C8 C8A C9 C9A 179.8(3) . . . . ?
C10A C8A C9 C9A -1.2(4) . . . . ?
C8 C8A C9 C11 1.4(5) . . . . ?
C10A C8A C9 C11 -179.7(3) . . . . ?
C8A C9 C9A C1 -179.1(3) . . . . ?
C11 C9 C9A C1 -0.6(4) . . . . ?
C8A C9 C9A C4A 1.5(4) . . . . ?
C11 C9 C9A C4A 179.9(3) . . . . ?
C2 C1 C9A C9 -179.2(4) . . . . ?
C2 C1 C9A C4A 0.2(5) . . . . ?
C10 C4A C9A C9 -0.5(5) . . . . ?
C4 C4A C9A C9 178.4(4) . . . . ?
C10 C4A C9A C1 180.0(4) . . . . ?
C4 C4A C9A C1 -1.1(5) . . . . ?
C4 C4A C10 C10A -179.5(4) . . . . ?
C9A C4A C10 C10A -0.7(5) . . . . ?
C4A C10 C10A C5 -179.9(4) . . . . ?
C4A C10 C10A C8A 0.9(5) . . . . ?
C6 C5 C10A C10 -179.3(3) . . . . ?
C6 C5 C10A C8A -0.2(5) . . . . ?
C9 C8A C10A C10 0.0(4) . . . . ?
C8 C8A C10A C10 179.0(3) . . . . ?
C9 C8A C10A C5 -179.2(3) . . . . ?
C8 C8A C10A C5 -0.2(5) . . . . ?
C9A C9 C11 O1 -91.8(5) . . . . ?
C8A C9 C11 O1 86.6(5) . . . . ?
C9A C9 C11 O2 88.6(6) . . . . ?
C8A C9 C11 O2 -92.9(5) . . . . ?
O1 C11 O2 C12 1.5(11) . . . . ?
C9 C11 O2 C12 -179.0(6) . . . . ?
C11 O2 C12 C15 -69.6(9) . . . . ?
C11 O2 C12 C14 169.7(7) . . . . ?
C11 O2 C12 C13 52.2(9) . . . . ?
C9E C1D C2D C3D 0.1(3) . . . . ?
C1D C2D C3D C4D 0.0(3) . . . . ?
C2D C3D C4D C4E 0.1(6) . . . . ?
C3D C4D C4E C9E -0.2(8) . . . . ?
C3D C4D C4E C10D 165.5(16) . . . . ?
C10E C5D C6D C7D 0.0(3) . . . . ?
C5D C6D C7D C8D -0.1(3) . . . . ?
C6D C7D C8D C8E 0.2(6) . . . . ?
C7D C8D C8E C10E -0.3(8) . . . . ?
C7D C8D C8E C9D 173.0(15) . . . . ?
C8D C8E C9D C9E 137.5(12) . . . . ?
C10E C8E C9D C9E -48.9(14) . . . . ?
C8D C8E C9D C11D 26.5(15) . . . . ?
C10E C8E C9D C11D -159.9(10) . . . . ?
C8D C8E C9D C10D -106.5(13) . . . 3_556 ?
C10E C8E C9D C10D 67.1(13) . . . 3_556 ?
C2D C1D C9E C4E -0.2(6) . . . . ?
C2D C1D C9E C9D -164.2(16) . . . . ?
C4D C4E C9E C1D 0.3(8) . . . . ?
C10D C4E C9E C1D -164.8(17) . . . . ?
C4D C4E C9E C9D 165.3(15) . . . . ?
C10D C4E C9E C9D 0(2) . . . . ?
C8E C9D C9E C1D -146.4(12) . . . . ?
C11D C9D C9E C1D -36.9(17) . . . . ?
C10D C9D C9E C1D 93.4(13) 3_556 . . . ?
C8E C9D C9E C4E 48.8(16) . . . . ?
C11D C9D C9E C4E 158.3(14) . . . . ?
C10D C9D C9E C4E -71.4(14) 3_556 . . . ?
C4D C4E C10D C10E 148.3(12) . . . . ?
C9E C4E C10D C10E -46.5(18) . . . . ?
C4D C4E C10D C9D -80.5(15) . . . 3_556 ?
C9E C4E C10D C9D 84.7(17) . . . 3_556 ?
C6D C5D C10E C8E -0.1(6) . . . . ?
C6D C5D C10E C10D -174.6(14) . . . . ?
C8D C8E C10E C5D 0.2(8) . . . . ?
C9D C8E C10E C5D -173.8(13) . . . . ?
C8D C8E C10E C10D 174.7(14) . . . . ?
C9D C8E C10E C10D 0.8(16) . . . . ?
C4E C10D C10E C5D -140.4(12) . . . . ?
C9D C10D C10E C5D 92.2(14) 3_556 . . . ?
C4E C10D C10E C8E 45.3(15) . . . . ?
C9D C10D C10E C8E -82.1(15) 3_556 . . . ?
C9E C9D C11D O1D -27(3) . . . . ?
C8E C9D C11D O1D 83(3) . . . . ?
C10D C9D C11D O1D -149(3) 3_556 . . . ?
C9E C9D C11D O2D 152(2) . . . . ?
C8E C9D C11D O2D -98(2) . . . . ?
C10D C9D C11D O2D 30(2) 3_556 . . . ?
O1D C11D O2D C12D 6(4) . . . . ?
C9D C11D O2D C12D -173(2) . . . . ?
C11D O2D C12D C15D -174(3) . . . . ?
C11D O2D C12D C14D -51(4) . . . . ?
C11D O2D C12D C13D 73(3) . . . . ?
